data_2023218
loop_
_publ_author_name
'D\"oring, Cindy'
'Jones, Peter G.'

_publ_section_title
;
 Crystal structures of seven gold(III) complexes of the form LAuX 3 (L =
 substituted pyridine, X = Cl or Br)
;
_journal_coeditor_code WM5729
_journal_issue 8
_journal_name_full 'Acta Crystallographica Section E Crystallographic Communications'
_journal_page_first 894
_journal_page_last 909
_journal_paper_doi 10.1107/S2056989024007266
_journal_volume 80
_journal_year 2024
_chemical_formula_iupac '[Au Br3 (C7 H9 N)]'
_chemical_formula_moiety 'C7 H9 Au Br3 N'
_chemical_formula_sum 'C7 H9 Au Br3 N'
_chemical_formula_weight 543.85
_chemical_name_systematic
;
Tribromido(2,4-dimethylpyridine-\k<i>N</i>)gold(III)
;
_space_group_crystal_system monoclinic
_space_group_IT_number 14
_space_group_name_Hall '-P 2ybc'
_space_group_name_H-M_alt 'P 1 21/c 1'
_atom_sites_solution_hydrogens geom
_atom_sites_solution_primary direct
_atom_sites_solution_secondary difmap
_audit_creation_method SHELXL-2019/3
_cell_angle_alpha 90
_cell_angle_beta 90.818(2)
_cell_angle_gamma 90
_cell_formula_units_Z 8
_cell_length_a 8.07477(17)
_cell_length_b 17.2853(4)
_cell_length_c 16.3527(4)
_cell_measurement_reflns_used 19274
_cell_measurement_temperature 100(2)
_cell_measurement_theta_max 30.3080
_cell_measurement_theta_min 2.4860
_cell_volume 2282.19(9)
_computing_cell_refinement
;
CrysAlisPro, Version 1.171.36.28 (Rigaku OD, 2020)
;
_computing_data_collection
;
CrysAlisPro, Version 1.171.36.28 (Rigaku OD, 2020)
;
_computing_data_reduction
;
CrysAlisPro, Version 1.171.36.28 (Rigaku OD, 2020)
;
_computing_molecular_graphics
;
Bruker XP, Version 5.1 (Bruker, 1998)
;
_computing_publication_material
;
SHELXL-2019/3 (Sheldrick, 2015)
;
_computing_structure_refinement
;
SHELXL-2019/3 (Sheldrick, 2015)
;
_computing_structure_solution
;
SHELXS-97 (Sheldrick, 2008)
;
_diffrn_ambient_temperature 100(2)
_diffrn_detector_area_resol_mean 16.1419
_diffrn_measured_fraction_theta_full 0.998
_diffrn_measured_fraction_theta_max 0.998
_diffrn_measurement_device_type 'Oxford Diffraction Xcalibur, Eos'
_diffrn_measurement_method '\w scan'
_diffrn_radiation_monochromator graphite
_diffrn_radiation_type MoK\a
_diffrn_radiation_wavelength 0.71073
_diffrn_reflns_av_R_equivalents 0.0857
_diffrn_reflns_av_unetI/netI 0.0337
_diffrn_reflns_limit_h_max 11
_diffrn_reflns_limit_h_min -11
_diffrn_reflns_limit_k_max 24
_diffrn_reflns_limit_k_min -24
_diffrn_reflns_limit_l_max 22
_diffrn_reflns_limit_l_min -22
_diffrn_reflns_number 139727
_diffrn_reflns_theta_full 30.000
_diffrn_reflns_theta_max 30.033
_diffrn_reflns_theta_min 2.357
_diffrn_source 'Enhance (Mo) X-ray Source'
_exptl_absorpt_coefficient_mu 23.348
_exptl_absorpt_correction_T_max 1.00000
_exptl_absorpt_correction_T_min 0.33768
_exptl_absorpt_correction_type multi-scan
_exptl_absorpt_process_details
;
(CrysAlisPro; Rigaku OD, 2020)
;
_exptl_crystal_colour red
_exptl_crystal_density_diffrn 3.166
_exptl_crystal_density_method 'not measured'
_exptl_crystal_description plate
_exptl_crystal_F_000 1936
_exptl_crystal_size_max 0.10
_exptl_crystal_size_mid 0.10
_exptl_crystal_size_min 0.02
_refine_diff_density_max 1.387
_refine_diff_density_min -1.591
_refine_ls_extinction_coef 0.000318(17)
_refine_ls_extinction_expression Fc^*^=kFc[1+0.001xFc^2^\l^3^/sin(2\q)]^-1/4^
_refine_ls_extinction_method
;
SHELXL-2019/3 (Sheldrick, 2015)
;
_refine_ls_goodness_of_fit_ref 1.046
_refine_ls_hydrogen_treatment constr
_refine_ls_matrix_type full
_refine_ls_number_parameters 222
_refine_ls_number_reflns 6677
_refine_ls_number_restraints 0
_refine_ls_restrained_S_all 1.046
_refine_ls_R_factor_all 0.0385
_refine_ls_R_factor_gt 0.0262
_refine_ls_shift/su_max 0.001
_refine_ls_shift/su_mean 0.000
_refine_ls_structure_factor_coef Fsqd
_refine_ls_weighting_details 'w=1/[\s^2^(Fo^2^)+(0.0166P)^2^+4.8838P] where P=(Fo^2^+2Fc^2^)/3'
_refine_ls_weighting_scheme calc
_refine_ls_wR_factor_gt 0.0451
_refine_ls_wR_factor_ref 0.0482
_reflns_number_gt 5614
_reflns_number_total 6677
_reflns_threshold_expression 'I > 2\s(I)'
_cod_data_source_file wm5729.cif
_cod_data_source_block 4
_cod_original_cell_volume 2282.19(8)
_cod_original_sg_symbol_H-M 'P 21/c'
_cod_database_code 2023218
_shelx_space_group_comment
;
The symmetry employed for this shelxl refinement is uniquely defined
by the following loop, which should always be used as a source of
symmetry information in preference to the above space-group names.
They are only intended as comments.
;
_shelx_estimated_absorpt_t_min 0.204
_shelx_estimated_absorpt_t_max 0.652

loop_
_space_group_symop_operation_xyz
'x, y, z'
'-x, y+1/2, -z+1/2'
'-x, -y, -z'
'x, -y-1/2, z-1/2'

loop_
_atom_site_type_symbol
_atom_site_label
_atom_site_fract_x
_atom_site_fract_y
_atom_site_fract_z
_atom_site_U_iso_or_equiv
_atom_site_adp_type
_atom_site_calc_flag
_atom_site_occupancy
_atom_site_disorder_assembly
_atom_site_disorder_group
Au Au1 0.37066(2) 0.53353(2) 0.11463(2) 0.01033(4) Uani d 1 . .
Br Br1 0.35705(5) 0.66385(2) 0.06436(3) 0.01563(9) Uani d 1 . .
Br Br2 0.66835(5) 0.53128(2) 0.09789(3) 0.01426(9) Uani d 1 . .
Br Br3 0.07450(5) 0.53012(3) 0.12900(3) 0.01837(10) Uani d 1 . .
N N11 0.3818(4) 0.4216(2) 0.1579(2) 0.0121(7) Uani d 1 . .
C C12 0.4170(5) 0.4049(3) 0.2370(3) 0.0130(8) Uani d 1 . .
C C13 0.4288(5) 0.3282(3) 0.2610(3) 0.0151(9) Uani d 1 . .
H H13 0.454690 0.316512 0.316517 0.018 Uiso calc 1 . .
C C14 0.4035(5) 0.2683(3) 0.2061(3) 0.0162(9) Uani d 1 . .
C C15 0.3669(5) 0.2879(3) 0.1251(3) 0.0150(9) Uani d 1 . .
H H15 0.348718 0.248629 0.085306 0.018 Uiso calc 1 . .
C C16 0.3573(5) 0.3649(3) 0.1036(3) 0.0166(9) Uani d 1 . .
H H16 0.332571 0.378020 0.048345 0.020 Uiso calc 1 . .
C C17 0.4415(6) 0.4704(3) 0.2961(3) 0.0183(9) Uani d 1 . .
H H17A 0.530902 0.503920 0.277120 0.027 Uiso calc 1 . .
H H17B 0.470737 0.449597 0.350165 0.027 Uiso calc 1 . .
H H17C 0.338832 0.500328 0.299634 0.027 Uiso calc 1 . .
C C18 0.4170(6) 0.1852(3) 0.2307(3) 0.0244(11) Uani d 1 . .
H H18A 0.531110 0.167388 0.223336 0.037 Uiso calc 1 . .
H H18B 0.341891 0.153968 0.196547 0.037 Uiso calc 1 . .
H H18C 0.386945 0.179641 0.288221 0.037 Uiso calc 1 . .
Au Au2 0.05459(2) 0.61831(2) 0.47994(2) 0.01028(4) Uani d 1 . .
Br Br4 0.04989(6) 0.59206(3) 0.33604(3) 0.01625(9) Uani d 1 . .
Br Br5 -0.23631(5) 0.58457(3) 0.48885(3) 0.01582(9) Uani d 1 . .
Br Br6 0.34824(5) 0.64545(3) 0.47627(3) 0.01783(9) Uani d 1 . .
N N21 0.0611(4) 0.6427(2) 0.6029(2) 0.0109(7) Uani d 1 . .
C C22 -0.0021(5) 0.7083(2) 0.6339(3) 0.0125(8) Uani d 1 . .
C C23 0.0127(5) 0.7219(3) 0.7175(3) 0.0141(9) Uani d 1 . .
H H23 -0.029797 0.768577 0.739524 0.017 Uiso calc 1 . .
C C24 0.0882(6) 0.6686(3) 0.7695(3) 0.0157(9) Uani d 1 . .
C C25 0.1492(5) 0.6013(2) 0.7343(3) 0.0138(9) Uani d 1 . .
H H25 0.200804 0.563014 0.767731 0.017 Uiso calc 1 . .
C C26 0.1350(5) 0.5900(2) 0.6520(3) 0.0139(9) Uani d 1 . .
H H26 0.178270 0.544038 0.628684 0.017 Uiso calc 1 . .
C C27 -0.0856(6) 0.7651(3) 0.5782(3) 0.0166(9) Uani d 1 . .
H H27A -0.015775 0.774566 0.530717 0.025 Uiso calc 1 . .
H H27B -0.103312 0.813776 0.607504 0.025 Uiso calc 1 . .
H H27C -0.192617 0.744148 0.559799 0.025 Uiso calc 1 . .
C C28 0.1065(6) 0.6835(3) 0.8595(3) 0.0225(11) Uani d 1 . .
H H28A 0.214812 0.707064 0.870927 0.034 Uiso calc 1 . .
H H28B 0.098020 0.634500 0.889310 0.034 Uiso calc 1 . .
H H28C 0.018761 0.718645 0.877136 0.034 Uiso calc 1 . .

loop_
_atom_site_aniso_label
_atom_site_aniso_U_11
_atom_site_aniso_U_22
_atom_site_aniso_U_33
_atom_site_aniso_U_12
_atom_site_aniso_U_13
_atom_site_aniso_U_23
Au1 0.00968(8) 0.00956(8) 0.01173(8) 0.00064(6) -0.00049(6) 0.00167(6)
Br1 0.0168(2) 0.0106(2) 0.0194(2) 0.00176(16) -0.00143(17) 0.00387(16)
Br2 0.00955(19) 0.0156(2) 0.0176(2) 0.00043(16) -0.00044(16) 0.00493(16)
Br3 0.0101(2) 0.0200(2) 0.0250(2) 0.00089(17) 0.00161(17) 0.00309(18)
N11 0.0124(17) 0.0114(18) 0.0124(17) 0.0013(14) 0.0008(14) 0.0008(14)
C12 0.0079(19) 0.017(2) 0.014(2) -0.0007(16) 0.0059(16) 0.0008(17)
C13 0.017(2) 0.016(2) 0.013(2) -0.0017(17) -0.0005(17) 0.0037(17)
C14 0.012(2) 0.015(2) 0.021(2) 0.0010(17) 0.0005(17) 0.0049(18)
C15 0.015(2) 0.014(2) 0.016(2) 0.0001(17) -0.0012(17) -0.0027(17)
C16 0.016(2) 0.017(2) 0.017(2) -0.0007(17) -0.0017(18) 0.0011(17)
C17 0.021(2) 0.016(2) 0.018(2) -0.0007(19) -0.0022(18) -0.0007(18)
C18 0.032(3) 0.015(2) 0.026(3) 0.001(2) -0.005(2) 0.005(2)
Au2 0.01084(8) 0.00909(8) 0.01092(8) 0.00035(6) 0.00056(6) -0.00007(6)
Br4 0.0218(2) 0.0154(2) 0.0117(2) 0.00044(17) 0.00153(17) -0.00077(16)
Br5 0.0116(2) 0.0174(2) 0.0184(2) -0.00171(16) 0.00051(16) -0.00224(17)
Br6 0.0121(2) 0.0191(2) 0.0223(2) -0.00219(17) 0.00266(17) -0.00037(18)
N21 0.0082(16) 0.0091(17) 0.0155(18) -0.0009(13) -0.0010(14) 0.0004(14)
C22 0.010(2) 0.011(2) 0.017(2) -0.0029(16) -0.0015(16) 0.0004(16)
C23 0.014(2) 0.016(2) 0.013(2) -0.0004(17) 0.0030(16) -0.0002(17)
C24 0.018(2) 0.017(2) 0.012(2) -0.0076(18) -0.0016(17) -0.0004(17)
C25 0.014(2) 0.013(2) 0.014(2) -0.0005(16) -0.0019(17) 0.0028(16)
C26 0.014(2) 0.011(2) 0.017(2) 0.0015(16) -0.0021(17) 0.0010(16)
C27 0.021(2) 0.010(2) 0.018(2) 0.0028(17) -0.0009(18) -0.0024(17)
C28 0.033(3) 0.022(3) 0.013(2) -0.002(2) -0.005(2) -0.0034(18)

loop_
_atom_type_symbol
_atom_type_description
_atom_type_scat_dispersion_real
_atom_type_scat_dispersion_imag
_atom_type_scat_source
C C 0.0033 0.0016 'International Tables Vol C Tables 4.2.6.8 and 6.1.1.4'
H H 0.0000 0.0000 'International Tables Vol C Tables 4.2.6.8 and 6.1.1.4'
N N 0.0061 0.0033 'International Tables Vol C Tables 4.2.6.8 and 6.1.1.4'
Br Br -0.2901 2.4595 'International Tables Vol C Tables 4.2.6.8 and 6.1.1.4'
Au Au -2.0133 8.8022 'International Tables Vol C Tables 4.2.6.8 and 6.1.1.4'

loop_
_geom_angle_atom_site_label_1
_geom_angle_atom_site_label_2
_geom_angle_atom_site_label_3
_geom_angle_site_symmetry_1
_geom_angle_site_symmetry_3
_geom_angle
_geom_angle_publ_flag
N11 Au1 Br1 . . 179.86(11) y
N11 Au1 Br3 . . 88.97(10) y
Br1 Au1 Br3 . . 90.901(16) y
N11 Au1 Br2 . . 89.16(10) y
Br1 Au1 Br2 . . 90.974(15) y
Br3 Au1 Br2 . . 177.518(17) y
C16 N11 C12 . . 120.5(4) y
C16 N11 Au1 . . 117.0(3) ?
C12 N11 Au1 . . 122.5(3) ?
N11 C12 C13 . . 119.3(4) ?
N11 C12 C17 . . 118.7(4) ?
C13 C12 C17 . . 122.0(4) ?
C14 C13 C12 . . 121.5(4) ?
C14 C13 H13 . . 119.3 ?
C12 C13 H13 . . 119.3 ?
C13 C14 C15 . . 117.5(4) ?
C13 C14 C18 . . 122.3(4) ?
C15 C14 C18 . . 120.1(4) ?
C16 C15 C14 . . 119.1(4) ?
C16 C15 H15 . . 120.4 ?
C14 C15 H15 . . 120.4 ?
N11 C16 C15 . . 122.1(4) ?
N11 C16 H16 . . 119.0 ?
C15 C16 H16 . . 119.0 ?
C12 C17 H17A . . 109.5 ?
C12 C17 H17B . . 109.5 ?
H17A C17 H17B . . 109.5 ?
C12 C17 H17C . . 109.5 ?
H17A C17 H17C . . 109.5 ?
H17B C17 H17C . . 109.5 ?
C14 C18 H18A . . 109.5 ?
C14 C18 H18B . . 109.5 ?
H18A C18 H18B . . 109.5 ?
C14 C18 H18C . . 109.5 ?
H18A C18 H18C . . 109.5 ?
H18B C18 H18C . . 109.5 ?
N21 Au2 Br4 . . 178.91(10) y
N21 Au2 Br6 . . 88.46(10) y
Br4 Au2 Br6 . . 90.810(16) y
N21 Au2 Br5 . . 90.10(10) y
Br4 Au2 Br5 . . 90.672(16) y
Br6 Au2 Br5 . . 176.590(17) y
C22 N21 C26 . . 120.8(4) y
C22 N21 Au2 . . 122.5(3) ?
C26 N21 Au2 . . 116.7(3) ?
N21 C22 C23 . . 119.0(4) ?
N21 C22 C27 . . 119.6(4) ?
C23 C22 C27 . . 121.4(4) ?
C24 C23 C22 . . 121.4(4) ?
C24 C23 H23 . . 119.3 ?
C22 C23 H23 . . 119.3 ?
C23 C24 C25 . . 117.1(4) ?
C23 C24 C28 . . 121.6(4) ?
C25 C24 C28 . . 121.3(4) ?
C26 C25 C24 . . 120.1(4) ?
C26 C25 H25 . . 119.9 ?
C24 C25 H25 . . 119.9 ?
N21 C26 C25 . . 121.5(4) ?
N21 C26 H26 . . 119.3 ?
C25 C26 H26 . . 119.3 ?
C22 C27 H27A . . 109.5 ?
C22 C27 H27B . . 109.5 ?
H27A C27 H27B . . 109.5 ?
C22 C27 H27C . . 109.5 ?
H27A C27 H27C . . 109.5 ?
H27B C27 H27C . . 109.5 ?
C24 C28 H28A . . 109.5 ?
C24 C28 H28B . . 109.5 ?
H28A C28 H28B . . 109.5 ?
C24 C28 H28C . . 109.5 ?
H28A C28 H28C . . 109.5 ?
H28B C28 H28C . . 109.5 ?

loop_
_geom_bond_atom_site_label_1
_geom_bond_atom_site_label_2
_geom_bond_site_symmetry_2
_geom_bond_distance
_geom_bond_publ_flag
Au1 N11 . 2.062(3) y
Au1 Br1 . 2.3998(4) y
Au1 Br3 . 2.4070(5) y
Au1 Br2 . 2.4235(4) y
N11 C16 . 1.336(5) y
N11 C12 . 1.350(5) y
C12 C13 . 1.385(6) ?
C12 C17 . 1.500(6) ?
C13 C14 . 1.384(6) ?
C13 H13 . 0.9500 ?
C14 C15 . 1.394(6) ?
C14 C18 . 1.496(6) ?
C15 C16 . 1.379(6) ?
C15 H15 . 0.9500 ?
C16 H16 . 0.9500 ?
C17 H17A . 0.9800 ?
C17 H17B . 0.9800 ?
C17 H17C . 0.9800 ?
C18 H18A . 0.9800 ?
C18 H18B . 0.9800 ?
C18 H18C . 0.9800 ?
Au2 N21 . 2.054(4) y
Au2 Br4 . 2.3963(4) y
Au2 Br6 . 2.4187(5) y
Au2 Br5 . 2.4266(5) y
N21 C22 . 1.346(5) y
N21 C26 . 1.348(5) y
C22 C23 . 1.390(6) ?
C22 C27 . 1.493(6) ?
C23 C24 . 1.388(6) ?
C23 H23 . 0.9500 ?
C24 C25 . 1.392(6) ?
C24 C28 . 1.499(6) ?
C25 C26 . 1.364(6) ?
C25 H25 . 0.9500 ?
C26 H26 . 0.9500 ?
C27 H27A . 0.9800 ?
C27 H27B . 0.9800 ?
C27 H27C . 0.9800 ?
C28 H28A . 0.9800 ?
C28 H28B . 0.9800 ?
C28 H28C . 0.9800 ?

loop_
_geom_hbond_atom_site_label_D
_geom_hbond_atom_site_label_H
_geom_hbond_atom_site_label_A
_geom_hbond_site_symmetry_A
_geom_hbond_distance_DH
_geom_hbond_distance_HA
_geom_hbond_distance_DA
_geom_hbond_angle_DHA
_geom_hbond_publ_flag
C16 H16 Br2 3_665 0.95 2.86 3.755(5) 157.6 yes
C17 H17C Br4 . 0.98 2.89 3.861(5) 171.2 yes
C23 H23 Br4 4_576 0.95 2.95 3.765(4) 145.1 yes
C25 H25 Br2 3_666 0.95 2.92 3.851(4) 166.3 yes
C26 H26 Br5 3_566 0.95 2.98 3.890(4) 160.9 yes
C27 H27B Br3 4_576 0.98 3.07 3.855(4) 137.6 yes
C27 H27C Br5 . 0.98 3.01 3.647(4) 123.7 yes

loop_
_geom_torsion_atom_site_label_1
_geom_torsion_atom_site_label_2
_geom_torsion_atom_site_label_3
_geom_torsion_atom_site_label_4
_geom_torsion_site_symmetry_1
_geom_torsion_site_symmetry_2
_geom_torsion_site_symmetry_3
_geom_torsion_site_symmetry_4
_geom_torsion
_geom_torsion_publ_flag
Br3 Au1 N11 C16 . . . . 84.7(3) y
Br2 Au1 N11 C16 . . . . -93.7(3) y
Br3 Au1 N11 C12 . . . . -97.3(3) y
Br2 Au1 N11 C12 . . . . 84.3(3) y
C16 N11 C12 C13 . . . . 0.4(6) ?
Au1 N11 C12 C13 . . . . -177.5(3) ?
C16 N11 C12 C17 . . . . -179.2(4) ?
Au1 N11 C12 C17 . . . . 2.8(5) ?
N11 C12 C13 C14 . . . . -0.6(6) ?
C17 C12 C13 C14 . . . . 179.0(4) ?
C12 C13 C14 C15 . . . . 0.4(6) ?
C12 C13 C14 C18 . . . . 179.4(4) ?
C13 C14 C15 C16 . . . . -0.1(6) ?
C18 C14 C15 C16 . . . . -179.1(4) ?
C12 N11 C16 C15 . . . . -0.1(6) ?
Au1 N11 C16 C15 . . . . 178.0(3) ?
C14 C15 C16 N11 . . . . -0.1(7) ?
Br6 Au2 N21 C22 . . . . 106.4(3) y
Br5 Au2 N21 C22 . . . . -76.7(3) y
Br6 Au2 N21 C26 . . . . -72.5(3) y
Br5 Au2 N21 C26 . . . . 104.4(3) y
C26 N21 C22 C23 . . . . 1.2(6) ?
Au2 N21 C22 C23 . . . . -177.6(3) ?
C26 N21 C22 C27 . . . . -179.1(4) ?
Au2 N21 C22 C27 . . . . 2.1(5) ?
N21 C22 C23 C24 . . . . -1.2(6) ?
C27 C22 C23 C24 . . . . 179.1(4) ?
C22 C23 C24 C25 . . . . 0.3(6) ?
C22 C23 C24 C28 . . . . 179.1(4) ?
C23 C24 C25 C26 . . . . 0.7(6) ?
C28 C24 C25 C26 . . . . -178.2(4) ?
C22 N21 C26 C25 . . . . -0.3(6) ?
Au2 N21 C26 C25 . . . . 178.6(3) ?
C24 C25 C26 N21 . . . . -0.7(7) ?
